data_2206799
loop_
_publ_author_name
'Lei Wang'
'Wen Yang'
'De-Chun Zhang'

_publ_section_title
;
1,3-Bis(4-chlorophenyl)prop-2-en-1-one
;
_journal_coeditor_code TK6238
_journal_issue 9
_journal_name_full 'Acta Crystallographica, Section E'
_journal_page_first o2820
_journal_page_last 2822
_journal_paper_doi 10.1107/S1600536805024566
_journal_volume 61
_journal_year 2005
_chemical_formula_iupac 'C15 H10 Cl2 O'
_chemical_formula_moiety 'C15 H10 Cl2 O'
_chemical_formula_sum 'C15 H10 Cl2 O'
_chemical_formula_weight 277.13
_chemical_melting_point .428E-305
_chemical_name_systematic
;
1,3-Bis(4-chlorophenyl)prop-2-en-1-one
;
_space_group_IT_number 14
_symmetry_cell_setting monoclinic
_symmetry_space_group_name_Hall '-P 2ybc'
_symmetry_space_group_name_H-M 'P 1 21/c 1'
_atom_sites_solution_hydrogens geom
_atom_sites_solution_primary direct
_atom_sites_solution_secondary difmap
_audit_creation_method SHELXL97
_cell_angle_alpha 90
_cell_angle_beta 92.908(4)
_cell_angle_gamma 90
_cell_formula_units_Z 4
_cell_length_a 15.325(3)
_cell_length_b 14.009(2)
_cell_length_c 5.8501(10)
_cell_measurement_reflns_used 4017
_cell_measurement_temperature 193(2)
_cell_measurement_theta_max 26.4
_cell_measurement_theta_min 3.0
_cell_volume 1254.3(4)
_computing_cell_refinement CrystalClear
_computing_data_collection 'CrystalClear (Rigaku, 1999)'
_computing_data_reduction 'CrystalStructure (Rigaku, 2000)'
_computing_molecular_graphics 'ORTEP-3 for Windows (Farrugia, 1997)'
_computing_publication_material SHELXL97
_computing_structure_refinement 'SHELXL97 (Sheldrick, 1997)'
_computing_structure_solution 'SHELXS97 (Sheldrick, 1990)'
_diffrn_ambient_temperature 193(2)
_diffrn_measured_fraction_theta_full 0.994
_diffrn_measured_fraction_theta_max 0.994
_diffrn_measurement_device_type 'Rigaku Mercury'
_diffrn_measurement_method '\w and \f'
_diffrn_radiation_monochromator graphite
_diffrn_radiation_source 'fine-focus sealed tube'
_diffrn_radiation_type MoK\a
_diffrn_radiation_wavelength 0.71070
_diffrn_reflns_av_R_equivalents 0.037
_diffrn_reflns_av_sigmaI/netI 0.030
_diffrn_reflns_limit_h_max 19
_diffrn_reflns_limit_h_min -19
_diffrn_reflns_limit_k_max 16
_diffrn_reflns_limit_k_min -17
_diffrn_reflns_limit_l_max 7
_diffrn_reflns_limit_l_min -7
_diffrn_reflns_number 12957
_diffrn_reflns_theta_full 26.4
_diffrn_reflns_theta_max 26.4
_diffrn_reflns_theta_min 3.0
_diffrn_standards_decay_% 0
_diffrn_standards_interval_count 0
_diffrn_standards_interval_time 0
_diffrn_standards_number 0
_exptl_absorpt_coefficient_mu 0.500
_exptl_absorpt_correction_T_max 0.952
_exptl_absorpt_correction_T_min 0.885
_exptl_absorpt_correction_type multi-scan
_exptl_absorpt_process_details '(ABSCOR; Jacobson, 1998)'
_exptl_crystal_colour colourless
_exptl_crystal_density_diffrn 1.468
_exptl_crystal_density_method 'not measured'
_exptl_crystal_description block
_exptl_crystal_F_000 568
_exptl_crystal_size_max 0.25
_exptl_crystal_size_mid 0.23
_exptl_crystal_size_min 0.10
_refine_diff_density_max 0.25
_refine_diff_density_min -0.27
_refine_ls_extinction_method none
_refine_ls_goodness_of_fit_ref 1.15
_refine_ls_hydrogen_treatment constr
_refine_ls_matrix_type full
_refine_ls_number_parameters 164
_refine_ls_number_reflns 2549
_refine_ls_number_restraints 0
_refine_ls_restrained_S_all 1.15
_refine_ls_R_factor_all 0.063
_refine_ls_R_factor_gt 0.048
_refine_ls_shift/su_max 0.001
_refine_ls_shift/su_mean 0.000
_refine_ls_structure_factor_coef Fsqd
_refine_ls_weighting_details 'calc w = 1/[\s^2^(Fo^2^)+(0.0351P)^2^+0.6039P] where P = (Fo^2^+2Fc^2^)/3'
_refine_ls_weighting_scheme calc
_refine_ls_wR_factor_gt 0.098
_refine_ls_wR_factor_ref 0.105
_reflns_number_gt 2109
_reflns_number_total 2549
_reflns_threshold_expression I>2\s(I)
_cod_data_source_file tk6238.cif
_cod_original_sg_symbol_H-M 'P 21/c'
_cod_database_code 2206799

loop_
_symmetry_equiv_pos_as_xyz
'x, y, z'
'-x, y+1/2, -z+1/2'
'-x, -y, -z'
'x, -y-1/2, z-1/2'

loop_
_atom_site_label
_atom_site_fract_x
_atom_site_fract_y
_atom_site_fract_z
_atom_site_U_iso_or_equiv
_atom_site_adp_type
_atom_site_calc_flag
_atom_site_refinement_flags
_atom_site_occupancy
_atom_site_type_symbol
Cl1 0.13688(4) 0.87551(5) 0.24181(12) 0.0520(2) Uani d . 1 Cl
Cl2 0.98538(4) 0.85574(5) 0.76034(11) 0.0515(2) Uani d . 1 Cl
O1 0.52958(11) 0.87320(13) -0.1987(3) 0.0462(4) Uani d . 1 O
C1 0.41966(14) 0.87436(14) 0.0693(4) 0.0293(5) Uani d . 1 C
C2 0.39509(14) 0.90720(15) 0.2824(4) 0.0325(5) Uani d . 1 C
H2 0.4385 0.9277 0.3934 0.039 Uiso calc R 1 H
C3 0.30778(15) 0.90992(15) 0.3322(4) 0.0351(5) Uani d . 1 C
H3 0.2908 0.9341 0.4751 0.042 Uiso calc R 1 H
C4 0.24574(14) 0.87724(15) 0.1726(4) 0.0332(5) Uani d . 1 C
C5 0.26815(14) 0.84412(15) -0.0390(4) 0.0344(5) Uani d . 1 C
H5 0.2245 0.8222 -0.1477 0.041 Uiso calc R 1 H
C6 0.35493(14) 0.84341(14) -0.0895(4) 0.0321(5) Uani d . 1 C
H6 0.3710 0.8214 -0.2352 0.039 Uiso calc R 1 H
C7 0.74095(13) 0.88928(14) 0.3031(3) 0.0283(5) Uani d . 1 C
C8 0.82155(14) 0.92138(15) 0.2331(4) 0.0334(5) Uani d . 1 C
H8 0.8247 0.9503 0.0868 0.040 Uiso calc R 1 H
C9 0.89706(15) 0.91220(16) 0.3713(4) 0.0370(5) Uani d . 1 C
H9 0.9514 0.9345 0.3211 0.044 Uiso calc R 1 H
C10 0.89194(14) 0.87001(15) 0.5835(4) 0.0336(5) Uani d . 1 C
C11 0.81306(14) 0.83811(15) 0.6594(4) 0.0331(5) Uani d . 1 C
H11 0.8106 0.8093 0.8060 0.040 Uiso calc R 1 H
C12 0.73804(14) 0.84827(14) 0.5214(4) 0.0306(5) Uani d . 1 C
H12 0.6837 0.8273 0.5746 0.037 Uiso calc R 1 H
C13 0.51247(14) 0.87384(15) 0.0047(4) 0.0332(5) Uani d . 1 C
C14 0.58259(14) 0.87272(15) 0.1879(4) 0.0326(5) Uani d . 1 C
H14 0.5688 0.8556 0.3391 0.039 Uiso calc R 1 H
C15 0.66429(14) 0.89506(14) 0.1455(4) 0.0308(5) Uani d . 1 C
H15 0.6740 0.9173 -0.0045 0.037 Uiso calc R 1 H

loop_
_atom_site_aniso_label
_atom_site_aniso_U_11
_atom_site_aniso_U_22
_atom_site_aniso_U_33
_atom_site_aniso_U_12
_atom_site_aniso_U_13
_atom_site_aniso_U_23
Cl1 0.0340(3) 0.0621(4) 0.0605(4) 0.0071(3) 0.0075(3) 0.0001(3)
Cl2 0.0373(3) 0.0677(4) 0.0482(4) -0.0036(3) -0.0093(3) 0.0080(3)
O1 0.0388(9) 0.0693(12) 0.0307(9) -0.0046(8) 0.0035(7) 0.0001(8)
C1 0.0326(11) 0.0260(10) 0.0291(10) -0.0005(9) 0.0000(9) 0.0035(8)
C2 0.0377(12) 0.0313(11) 0.0281(11) -0.0014(9) -0.0032(9) -0.0006(9)
C3 0.0439(13) 0.0316(11) 0.0299(11) 0.0062(10) 0.0037(10) 0.0001(9)
C4 0.0307(11) 0.0291(11) 0.0400(12) 0.0046(9) 0.0022(10) 0.0038(9)
C5 0.0345(12) 0.0325(11) 0.0354(12) -0.0003(9) -0.0051(10) -0.0023(9)
C6 0.0382(12) 0.0303(11) 0.0276(11) 0.0009(9) -0.0007(9) -0.0015(9)
C7 0.0322(11) 0.0245(10) 0.0286(10) 0.0026(8) 0.0038(9) -0.0003(8)
C8 0.0379(12) 0.0320(11) 0.0307(11) -0.0025(10) 0.0059(10) 0.0025(9)
C9 0.0341(12) 0.0400(13) 0.0373(12) -0.0054(10) 0.0057(10) 0.0025(10)
C10 0.0321(11) 0.0354(12) 0.0328(11) 0.0008(9) -0.0018(9) -0.0023(9)
C11 0.0379(12) 0.0326(11) 0.0288(11) -0.0006(9) 0.0014(9) 0.0002(9)
C12 0.0314(11) 0.0293(11) 0.0314(11) -0.0014(9) 0.0055(9) 0.0000(9)
C13 0.0364(12) 0.0309(11) 0.0320(11) -0.0026(9) -0.0013(10) 0.0017(9)
C14 0.0337(12) 0.0373(12) 0.0266(11) -0.0010(9) 0.0007(9) 0.0043(9)
C15 0.0355(12) 0.0279(10) 0.0292(11) 0.0026(9) 0.0029(9) 0.0022(9)

loop_
_atom_type_symbol
_atom_type_description
_atom_type_scat_dispersion_real
_atom_type_scat_dispersion_imag
_atom_type_scat_source
C C 0.0033 0.0016 'International Tables Vol C Tables 4.2.6.8 and 6.1.1.4'
H H 0.0000 0.0000 'International Tables Vol C Tables 4.2.6.8 and 6.1.1.4'
Cl Cl 0.1484 0.1585 'International Tables Vol C Tables 4.2.6.8 and 6.1.1.4'
O O 0.0106 0.0060 'International Tables Vol C Tables 4.2.6.8 and 6.1.1.4'

loop_
_geom_angle_atom_site_label_1
_geom_angle_atom_site_label_2
_geom_angle_atom_site_label_3
_geom_angle
_geom_angle_publ_flag
C6 C1 C2 118.8(2) y
C6 C1 C13 119.05(19) y
C2 C1 C13 122.11(19) y
C3 C2 C1 120.3(2) ?
C3 C2 H2 119.9 ?
C1 C2 H2 119.9 ?
C4 C3 C2 119.31(19) ?
C4 C3 H3 120.3 ?
C2 C3 H3 120.3 ?
C3 C4 C5 121.7(2) y
C3 C4 Cl1 119.00(17) y
C5 C4 Cl1 119.31(17) y
C6 C5 C4 118.8(2) ?
C6 C5 H5 120.6 ?
C4 C5 H5 120.6 ?
C5 C6 C1 121.15(19) ?
C5 C6 H6 119.4 ?
C1 C6 H6 119.4 ?
C8 C7 C12 117.96(19) y
C8 C7 C15 119.53(18) y
C12 C7 C15 122.44(19) y
C9 C8 C7 121.66(19) ?
C9 C8 H8 119.2 ?
C7 C8 H8 119.2 ?
C10 C9 C8 118.8(2) ?
C10 C9 H9 120.6 ?
C8 C9 H9 120.6 ?
C9 C10 C11 121.2(2) y
C9 C10 Cl2 120.17(17) y
C11 C10 Cl2 118.67(17) y
C12 C11 C10 119.7(2) ?
C12 C11 H11 120.2 ?
C10 C11 H11 120.2 ?
C11 C12 C7 120.76(19) ?
C11 C12 H12 119.6 ?
C7 C12 H12 119.6 ?
O1 C13 C14 121.2(2) y
O1 C13 C1 119.9(2) y
C14 C13 C1 118.95(18) y
C15 C14 C13 121.34(19) y
C15 C14 H14 119.3 ?
C13 C14 H14 119.3 ?
C14 C15 C7 127.33(19) y
C14 C15 H15 116.3 ?
C7 C15 H15 116.3 ?

loop_
_geom_bond_atom_site_label_1
_geom_bond_atom_site_label_2
_geom_bond_distance
_geom_bond_publ_flag
Cl1 C4 1.737(2) y
Cl2 C10 1.735(2) y
O1 C13 1.231(3) y
C1 C6 1.394(3) ?
C1 C2 1.398(3) ?
C1 C13 1.490(3) y
C2 C3 1.384(3) ?
C2 H2 0.9500 ?
C3 C4 1.377(3) ?
C3 H3 0.9500 ?
C4 C5 1.382(3) ?
C5 C6 1.377(3) ?
C5 H5 0.9500 ?
C6 H6 0.9500 ?
C7 C8 1.395(3) ?
C7 C12 1.403(3) ?
C7 C15 1.458(3) y
C8 C9 1.384(3) ?
C8 H8 0.9500 ?
C9 C10 1.381(3) ?
C9 H9 0.9500 ?
C10 C11 1.383(3) ?
C11 C12 1.378(3) ?
C11 H11 0.9500 ?
C12 H12 0.9500 ?
C13 C14 1.479(3) y
C14 C15 1.326(3) y
C14 H14 0.9500 ?
C15 H15 0.9500 ?

loop_
_geom_hbond_atom_site_label_D
_geom_hbond_atom_site_label_H
_geom_hbond_atom_site_label_A
_geom_hbond_site_symmetry_A
_geom_hbond_distance_DH
_geom_hbond_distance_HA
_geom_hbond_distance_DA
_geom_hbond_angle_DHA
_geom_hbond_publ_flag
C2 H2 O1 1_556 0.95 2.81 3.613(3) 143 y
C14 H14 O1 1_556 0.95 2.81 3.719(3) 160 y
C12 H12 O1 1_556 0.95 2.84 3.680(3) 148 y
C9 H9 Cl1 1_655 0.95 3.02 3.825(2) 144 y

loop_
_geom_torsion_atom_site_label_1
_geom_torsion_atom_site_label_2
_geom_torsion_atom_site_label_3
_geom_torsion_atom_site_label_4
_geom_torsion
_geom_torsion_publ_flag
C6 C1 C2 C3 -0.9(3) ?
C13 C1 C2 C3 177.48(19) y
C1 C2 C3 C4 2.0(3) ?
C2 C3 C4 C5 -1.8(3) ?
C2 C3 C4 Cl1 176.91(16) y
C3 C4 C5 C6 0.5(3) ?
Cl1 C4 C5 C6 -178.24(16) y
C4 C5 C6 C1 0.7(3) ?
C2 C1 C6 C5 -0.5(3) ?
C13 C1 C6 C5 -178.89(19) y
C12 C7 C8 C9 1.0(3) ?
C15 C7 C8 C9 -176.1(2) y
C7 C8 C9 C10 0.1(3) ?
C8 C9 C10 C11 -0.7(3) ?
C8 C9 C10 Cl2 179.14(17) y
C9 C10 C11 C12 0.1(3) ?
Cl2 C10 C11 C12 -179.68(16) y
C10 C11 C12 C7 1.0(3) ?
C8 C7 C12 C11 -1.5(3) ?
C15 C7 C12 C11 175.48(19) y
C6 C1 C13 O1 20.7(3) y
C2 C1 C13 O1 -157.7(2) y
C6 C1 C13 C14 -158.45(19) y
C2 C1 C13 C14 23.2(3) y
O1 C13 C14 C15 17.3(3) y
C1 C13 C14 C15 -163.6(2) y
C13 C14 C15 C7 -174.3(2) y
C8 C7 C15 C14 -176.1(2) y
C12 C7 C15 C14 6.9(3) y

loop_
_cod_related_entry_id
_cod_related_entry_database
_cod_related_entry_code
1 ChemSpider 30654850
